data_7001863
loop_
_publ_author_name
'Tandon, Santokh S.'
'Bunge, Scott D.'
'Rakosi, Robert'
'Xu, Zhiqiang'
'Thompson, Laurence K.'

_publ_section_title
;
 Self-assembly of mixed-valence Co(ii/iii) and Ni(ii) clusters:
 azide-bridged 1D single chain coordination polymers comprised of
 tetranuclear units, tetranuclear Co(ii/iii) complexes,
 ferromagnetically coupled azide-bridged tetranuclear, and hexanuclear
 Ni(ii) complexes: synthesis, structural, and magnetic properties
;
_journal_issue 33
_journal_name_full 'Dalton Transactions'
_journal_page_first 6536
_journal_page_last 6551
_journal_paper_doi 10.1039/b903617b
_journal_year 2009
_chemical_formula_sum 'C29 H44 Co4 N16 O11'
_chemical_formula_weight 1028.52
_chemical_name_common '(Co2IICo2III (HL)2(OMe)2(N3)4)(3)'
_chemical_name_systematic
;

?

;
_space_group_IT_number 2
_symmetry_cell_setting triclinic
_symmetry_space_group_name_Hall '-P 1'
_symmetry_space_group_name_H-M 'P -1'
_atom_sites_solution_hydrogens geom
_atom_sites_solution_primary direct
_atom_sites_solution_secondary difmap
_audit_creation_method SHELXL-97
_cell_angle_alpha 83.769(2)
_cell_angle_beta 86.914(2)
_cell_angle_gamma 74.5820(10)
_cell_formula_units_Z 2
_cell_length_a 11.6451(10)
_cell_length_b 11.8912(11)
_cell_length_c 15.6920(14)
_cell_measurement_reflns_used 8098
_cell_measurement_temperature 100(2)
_cell_measurement_theta_max 30.40
_cell_measurement_theta_min 2.19
_cell_volume 2081.7(3)
_computing_cell_refinement 'Bruker SMART'
_computing_data_collection 'Bruker SMART'
_computing_data_reduction 'Bruker SAINT'
_computing_molecular_graphics 'Bruker SHELXTL'
_computing_publication_material 'Bruker SHELXTL'
_computing_structure_refinement 'SHELXL-97 (Sheldrick, 1997)'
_computing_structure_solution 'SHELXS-97 (Sheldrick, 1990)'
_diffrn_ambient_temperature 100(2)
_diffrn_measured_fraction_theta_full 0.997
_diffrn_measured_fraction_theta_max 0.997
_diffrn_measurement_device_type 'CCD area detector'
_diffrn_measurement_method 'phi and omega scans'
_diffrn_radiation_monochromator graphite
_diffrn_radiation_source 'fine-focus sealed tube'
_diffrn_radiation_type MoK\a
_diffrn_radiation_wavelength 0.71073
_diffrn_reflns_av_R_equivalents 0.0212
_diffrn_reflns_av_sigmaI/netI 0.0282
_diffrn_reflns_limit_h_max 13
_diffrn_reflns_limit_h_min -13
_diffrn_reflns_limit_k_max 14
_diffrn_reflns_limit_k_min -14
_diffrn_reflns_limit_l_max 18
_diffrn_reflns_limit_l_min -18
_diffrn_reflns_number 16728
_diffrn_reflns_theta_full 25.05
_diffrn_reflns_theta_max 25.05
_diffrn_reflns_theta_min 1.31
_exptl_absorpt_coefficient_mu 1.640
_exptl_absorpt_correction_T_max 0.7041
_exptl_absorpt_correction_T_min 0.5390
_exptl_absorpt_correction_type multi-scan
_exptl_absorpt_process_details SADABS
_exptl_crystal_colour purple
_exptl_crystal_density_diffrn 1.641
_exptl_crystal_density_meas ?
_exptl_crystal_density_method .
_exptl_crystal_description irregular
_exptl_crystal_F_000 1052
_exptl_crystal_size_max 0.43
_exptl_crystal_size_mid 0.26
_exptl_crystal_size_min 0.23
_refine_diff_density_max 2.903
_refine_diff_density_min -1.579
_refine_diff_density_rms 0.208
_refine_ls_extinction_method none
_refine_ls_goodness_of_fit_ref 2.004
_refine_ls_hydrogen_treatment constr
_refine_ls_matrix_type full
_refine_ls_number_parameters 547
_refine_ls_number_reflns 7354
_refine_ls_number_restraints 0
_refine_ls_restrained_S_all 2.004
_refine_ls_R_factor_all 0.0937
_refine_ls_R_factor_gt 0.0808
_refine_ls_shift/su_max 0.119
_refine_ls_shift/su_mean 0.005
_refine_ls_structure_factor_coef Fsqd
_refine_ls_weighting_details 'calc w=1/[\s^2^(Fo^2^)+(0.1000P)^2^+0.3131P] where P=(Fo^2^+2Fc^2^)/3'
_refine_ls_weighting_scheme calc
_refine_ls_wR_factor_gt 0.2524
_refine_ls_wR_factor_ref 0.2729
_reflns_number_gt 5674
_reflns_number_total 7354
_reflns_threshold_expression >2sigma(I)
_cod_data_source_file b903617b.txt
_cod_data_source_block st064_0m
_cod_depositor_comments
;
The following automatic conversions were performed:
'_symmetry_cell_setting' value 'Triclinic' changed to 'triclinic'
according to '/home/saulius/struct/CIF-dictionaries/cif_core.dic'
dictionary named 'cif_core.dic' version 2.4.1 from
2010-06-29.

'_exptl_absorpt_correction_type' value 'MULTI-SCAN' changed
to 'multi-scan' according to
'/home/saulius/struct/CIF-dictionaries/cif_core.dic' dictionary named
'cif_core.dic' version 2.4.1 from 2010-06-29.

Automatic conversion script
Id: cif_fix_enum 1527 2010-12-29 10:47:43Z saulius 
;
_cod_original_sg_symbol_H-M P-1
_cod_database_code 7001863

loop_
_symmetry_equiv_pos_as_xyz
'x, y, z'
'-x, -y, -z'

loop_
_atom_site_label
_atom_site_type_symbol
_atom_site_fract_x
_atom_site_fract_y
_atom_site_fract_z
_atom_site_U_iso_or_equiv
_atom_site_adp_type
_atom_site_occupancy
_atom_site_symmetry_multiplicity
_atom_site_calc_flag
_atom_site_refinement_flags
_atom_site_disorder_assembly
_atom_site_disorder_group
Co1 Co 0.17918(6) 0.34917(6) 0.30528(4) 0.0148(3) Uani 1 1 d . . .
Co2 Co 0.31731(6) 0.16887(6) 0.19355(4) 0.0147(3) Uani 1 1 d . . .
Co3 Co 0.03881(6) 0.21504(7) 0.21044(5) 0.0189(3) Uani 1 1 d . . .
Co4 Co 0.45652(7) 0.30710(7) 0.28688(5) 0.0210(3) Uani 1 1 d . . .
N1 N 0.0522(4) 0.4903(4) 0.2810(3) 0.0248(11) Uani 1 1 d . . .
N2 N -0.0412(4) 0.4936(4) 0.3189(3) 0.0225(11) Uani 1 1 d . . .
N3 N -0.1328(5) 0.5011(5) 0.3535(4) 0.0351(13) Uani 1 1 d . . .
N4 N 0.4439(4) 0.0280(4) 0.2181(3) 0.0254(12) Uani 1 1 d . . .
N5 N 0.5361(4) 0.0190(4) 0.1780(3) 0.0208(11) Uani 1 1 d . . .
N6 N 0.6271(5) 0.0044(5) 0.1413(3) 0.0316(12) Uani 1 1 d . . .
N7 N -0.0934(5) 0.3619(5) 0.1689(4) 0.0306(13) Uani 1 1 d . . .
N8 N -0.1169(5) 0.4550(6) 0.1354(4) 0.0357(14) Uani 1 1 d . . .
N9 N -0.1470(7) 0.5537(7) 0.1033(5) 0.073(2) Uani 1 1 d . . .
N10 N 0.5908(5) 0.1599(6) 0.3219(4) 0.0395(15) Uani 1 1 d . . .
N11 N 0.6167(5) 0.0770(7) 0.3659(4) 0.0424(16) Uani 1 1 d . . .
N12 N 0.6480(8) -0.0111(9) 0.4077(7) 0.120(5) Uani 1 1 d . . .
N13 N 0.1760(4) 0.3867(4) 0.4181(3) 0.0206(11) Uani 1 1 d . . .
N14 N -0.0720(4) 0.1188(5) 0.2636(3) 0.0269(12) Uani 1 1 d . . .
N15 N 0.3204(4) 0.1306(4) 0.0812(3) 0.0194(10) Uani 1 1 d . . .
N16 N 0.5645(4) 0.4057(5) 0.2317(3) 0.0275(12) Uani 1 1 d . . .
O1 O 0.0681(3) 0.2558(3) 0.3300(2) 0.0176(8) Uani 1 1 d . . .
O2 O -0.0187(4) 0.1482(4) 0.0956(3) 0.0318(10) Uani 1 1 d . . .
O3 O 0.2975(3) 0.4321(3) 0.2857(2) 0.0190(9) Uani 1 1 d . . .
O4 O 0.4280(3) 0.2638(3) 0.1682(2) 0.0192(9) Uani 1 1 d . . .
O5 O 0.1976(3) 0.0878(3) 0.2145(2) 0.0181(8) Uani 1 1 d . . .
O6 O 0.5133(4) 0.3750(5) 0.3997(3) 0.0407(12) Uani 1 1 d . . .
O7 O 0.3162(3) 0.2130(3) 0.3104(2) 0.0180(9) Uani 1 1 d . . .
O8 O 0.1807(3) 0.3068(3) 0.1881(2) 0.0163(8) Uani 1 1 d . . .
O9 O -0.0028(6) 0.2926(6) 0.9508(4) 0.0671(18) Uani 1 1 d . . .
H9 H 0.0608 0.2873 0.9756 0.101 Uiso 1 1 calc R . .
O10 O 0.5080(11) 0.2522(14) 0.5562(5) 0.216(7) Uani 1 1 d . . .
O11 O 0.2986(15) 0.2307(9) 0.661(2) 0.523(18) Uani 1 1 d . . .
C1 C 0.0181(5) 0.2286(5) 0.4052(3) 0.0174(12) Uani 1 1 d . . .
C2 C 0.0436(5) 0.2715(5) 0.4814(4) 0.0207(12) Uani 1 1 d . . .
C3 C -0.0099(5) 0.2426(5) 0.5603(4) 0.0248(13) Uani 1 1 d . . .
H3 H 0.0080 0.2733 0.6099 0.030 Uiso 1 1 calc R . .
C4 C -0.0865(6) 0.1723(5) 0.5689(4) 0.0292(15) Uani 1 1 d . . .
C5 C -0.1118(5) 0.1302(5) 0.4946(4) 0.0247(13) Uani 1 1 d . . .
H5 H -0.1651 0.0815 0.4987 0.030 Uiso 1 1 calc R . .
C6 C -0.0618(5) 0.1566(5) 0.4139(3) 0.0183(12) Uani 1 1 d . . .
C7 C -0.1460(7) 0.1450(6) 0.6544(4) 0.0411(18) Uani 1 1 d . . .
H7A H -0.1012 0.1600 0.7012 0.062 Uiso 1 1 calc R . .
H7B H -0.1473 0.0624 0.6609 0.062 Uiso 1 1 calc R . .
H7C H -0.2278 0.1948 0.6564 0.062 Uiso 1 1 calc R . .
C8 C 0.1181(5) 0.3505(5) 0.4823(4) 0.0248(13) Uani 1 1 d . . .
H8 H 0.1250 0.3785 0.5358 0.030 Uiso 1 1 calc R . .
C9 C -0.1013(5) 0.1052(5) 0.3432(4) 0.0226(13) Uani 1 1 d . . .
H9A H -0.1539 0.0569 0.3582 0.027 Uiso 1 1 calc R . .
C10 C -0.1222(6) 0.0589(6) 0.2039(4) 0.0374(17) Uani 1 1 d . . .
H10A H -0.2016 0.0515 0.2253 0.045 Uiso 1 1 calc R . .
H10B H -0.0697 -0.0208 0.1990 0.045 Uiso 1 1 calc R . .
C11 C -0.1328(6) 0.1291(7) 0.1175(4) 0.0362(16) Uani 1 1 d . . .
H11A H -0.1566 0.0856 0.0742 0.043 Uiso 1 1 calc R . .
H11B H -0.1935 0.2049 0.1202 0.043 Uiso 1 1 calc R . .
C13 C 0.2719(5) 0.5240(5) 0.3404(4) 0.0254(13) Uani 1 1 d . . .
H13A H 0.2023 0.5873 0.3197 0.030 Uiso 1 1 calc R . .
H13B H 0.3411 0.5574 0.3416 0.030 Uiso 1 1 calc R . .
C14 C 0.4826(5) 0.2844(5) 0.0928(3) 0.0164(12) Uani 1 1 d . . .
C15 C 0.5651(5) 0.3545(4) 0.0848(4) 0.0185(12) Uani 1 1 d . . .
C16 C 0.6223(5) 0.3709(5) 0.0062(4) 0.0234(13) Uani 1 1 d . . .
H16 H 0.6779 0.4171 0.0022 0.028 Uiso 1 1 calc R . .
C17 C 0.6023(6) 0.3228(5) -0.0670(4) 0.0286(14) Uani 1 1 d . . .
C18 C 0.5198(5) 0.2576(5) -0.0587(4) 0.0251(13) Uani 1 1 d . . .
H18 H 0.5035 0.2248 -0.1078 0.030 Uiso 1 1 calc R . .
C19 C 0.4597(5) 0.2377(5) 0.0177(3) 0.0204(12) Uani 1 1 d . . .
C20 C 0.6686(7) 0.3402(6) -0.1511(4) 0.0404(18) Uani 1 1 d . . .
H20A H 0.6409 0.3015 -0.1949 0.061 Uiso 1 1 calc R . .
H20B H 0.7542 0.3062 -0.1435 0.061 Uiso 1 1 calc R . .
H20C H 0.6535 0.4242 -0.1693 0.061 Uiso 1 1 calc R . .
C21 C 0.5994(5) 0.4111(5) 0.1532(4) 0.0251(13) Uani 1 1 d . . .
H21 H 0.6538 0.4573 0.1378 0.030 Uiso 1 1 calc R . .
C22 C 0.3817(5) 0.1614(5) 0.0169(4) 0.0225(13) Uani 1 1 d . . .
H22 H 0.3754 0.1315 -0.0359 0.027 Uiso 1 1 calc R . .
C23 C 0.2488(6) 0.0458(5) 0.0703(4) 0.0264(14) Uani 1 1 d . . .
H23A H 0.2947 -0.0175 0.0363 0.032 Uiso 1 1 calc R . .
H23B H 0.1740 0.0862 0.0406 0.032 Uiso 1 1 calc R . .
C24 C 0.2217(5) -0.0042(5) 0.1603(4) 0.0249(13) Uani 1 1 d . . .
H24A H 0.1519 -0.0368 0.1599 0.030 Uiso 1 1 calc R . .
H24B H 0.2908 -0.0679 0.1814 0.030 Uiso 1 1 calc R . .
C25 C 0.6112(6) 0.4709(7) 0.2902(4) 0.0416(18) Uani 1 1 d . . .
H25A H 0.5552 0.5489 0.2950 0.050 Uiso 1 1 calc R . .
H25B H 0.6889 0.4823 0.2680 0.050 Uiso 1 1 calc R . .
C26 C 0.6257(7) 0.4009(8) 0.3765(5) 0.050(2) Uani 1 1 d . . .
H26A H 0.6897 0.3274 0.3736 0.060 Uiso 1 1 calc R . .
H26B H 0.6468 0.4466 0.4196 0.060 Uiso 1 1 calc R . .
C12 C 0.2454(6) 0.4710(6) 0.4295(4) 0.0273(14) Uani 1 1 d . . .
H27A H 0.3205 0.4307 0.4589 0.033 Uiso 1 1 calc R . .
H27B H 0.1990 0.5330 0.4644 0.033 Uiso 1 1 calc R . .
C28 C 0.1755(5) 0.3961(5) 0.1182(4) 0.0224(13) Uani 1 1 d . . .
H28A H 0.1051 0.4614 0.1258 0.034 Uiso 1 1 calc R . .
H28B H 0.1706 0.3637 0.0641 0.034 Uiso 1 1 calc R . .
H28C H 0.2474 0.4244 0.1169 0.034 Uiso 1 1 calc R . .
C27 C 0.3234(6) 0.1232(5) 0.3805(4) 0.0273(14) Uani 1 1 d . . .
H27C H 0.3229 0.1571 0.4348 0.041 Uiso 1 1 calc R . .
H27D H 0.3973 0.0612 0.3746 0.041 Uiso 1 1 calc R . .
H27E H 0.2550 0.0900 0.3799 0.041 Uiso 1 1 calc R . .
C29 C 0.0233(14) 0.2245(11) 0.8766(8) 0.154(7) Uani 1 1 d . . .
H29A H -0.0256 0.2677 0.8286 0.231 Uiso 1 1 calc R . .
H29B H 0.0051 0.1488 0.8913 0.231 Uiso 1 1 calc R . .
H29C H 0.1078 0.2115 0.8600 0.231 Uiso 1 1 calc R . .

loop_
_atom_site_aniso_label
_atom_site_aniso_U_11
_atom_site_aniso_U_22
_atom_site_aniso_U_33
_atom_site_aniso_U_23
_atom_site_aniso_U_13
_atom_site_aniso_U_12
Co1 0.0114(4) 0.0234(5) 0.0118(4) -0.0039(3) 0.0019(3) -0.0078(3)
Co2 0.0112(4) 0.0219(4) 0.0124(4) -0.0029(3) 0.0023(3) -0.0069(3)
Co3 0.0126(5) 0.0300(5) 0.0166(5) -0.0062(3) 0.0008(3) -0.0087(3)
Co4 0.0127(5) 0.0363(5) 0.0168(5) -0.0059(3) -0.0002(3) -0.0101(3)
N1 0.015(3) 0.030(3) 0.030(3) -0.006(2) 0.001(2) -0.006(2)
N2 0.021(3) 0.027(3) 0.023(3) -0.013(2) -0.002(2) -0.006(2)
N3 0.021(3) 0.048(3) 0.038(3) -0.020(3) 0.006(3) -0.007(2)
N4 0.019(3) 0.028(3) 0.028(3) 0.001(2) 0.003(2) -0.005(2)
N5 0.018(3) 0.021(2) 0.024(3) -0.006(2) -0.003(2) -0.005(2)
N6 0.022(3) 0.044(3) 0.031(3) -0.015(2) 0.005(2) -0.007(2)
N7 0.018(3) 0.030(3) 0.045(4) -0.010(3) -0.004(2) -0.006(2)
N8 0.020(3) 0.061(4) 0.026(3) -0.006(3) -0.003(2) -0.011(3)
N9 0.054(5) 0.071(5) 0.084(6) 0.044(4) -0.023(4) -0.015(4)
N10 0.025(3) 0.056(4) 0.039(4) -0.009(3) -0.006(3) -0.011(3)
N11 0.017(3) 0.080(5) 0.026(3) -0.003(3) 0.000(2) -0.007(3)
N12 0.060(6) 0.128(9) 0.130(9) 0.090(7) -0.004(6) 0.008(6)
N13 0.019(3) 0.033(3) 0.014(2) -0.007(2) 0.001(2) -0.014(2)
N14 0.019(3) 0.037(3) 0.029(3) -0.013(2) -0.001(2) -0.011(2)
N15 0.019(3) 0.026(3) 0.016(2) -0.0071(19) 0.001(2) -0.009(2)
N16 0.018(3) 0.041(3) 0.029(3) -0.012(2) 0.002(2) -0.015(2)
O1 0.015(2) 0.026(2) 0.015(2) -0.0044(16) 0.0034(16) -0.0117(16)
O2 0.023(2) 0.048(3) 0.028(2) -0.013(2) -0.0028(19) -0.011(2)
O3 0.016(2) 0.027(2) 0.017(2) -0.0077(16) 0.0039(16) -0.0111(17)
O4 0.015(2) 0.030(2) 0.014(2) -0.0049(16) 0.0042(16) -0.0089(16)
O5 0.019(2) 0.021(2) 0.017(2) -0.0019(16) 0.0023(16) -0.0101(16)
O6 0.026(3) 0.079(4) 0.027(2) -0.017(2) -0.001(2) -0.025(2)
O7 0.0111(19) 0.028(2) 0.0144(19) 0.0004(16) -0.0019(15) -0.0042(16)
O8 0.015(2) 0.023(2) 0.0125(19) -0.0012(15) -0.0007(15) -0.0073(16)
O9 0.098(5) 0.061(4) 0.046(4) 0.000(3) -0.005(3) -0.029(4)
O10 0.197(12) 0.44(2) 0.061(6) 0.062(9) -0.017(6) -0.204(14)
O11 0.237(16) 0.044(6) 1.28(5) 0.072(17) -0.31(3) -0.022(8)
C1 0.011(3) 0.020(3) 0.019(3) -0.004(2) 0.005(2) -0.001(2)
C2 0.019(3) 0.027(3) 0.017(3) -0.004(2) 0.004(2) -0.007(2)
C3 0.030(3) 0.024(3) 0.019(3) -0.001(2) 0.006(3) -0.006(3)
C4 0.039(4) 0.021(3) 0.025(3) -0.001(2) 0.013(3) -0.007(3)
C5 0.026(3) 0.015(3) 0.030(3) -0.001(2) 0.008(3) -0.002(2)
C6 0.012(3) 0.019(3) 0.021(3) -0.003(2) 0.005(2) -0.001(2)
C7 0.069(5) 0.033(4) 0.025(4) -0.001(3) 0.021(3) -0.027(4)
C8 0.026(3) 0.037(3) 0.014(3) -0.010(2) 0.004(2) -0.012(3)
C9 0.017(3) 0.025(3) 0.028(3) -0.005(2) 0.005(2) -0.009(2)
C10 0.027(4) 0.056(5) 0.040(4) -0.016(3) 0.002(3) -0.027(3)
C11 0.026(4) 0.060(5) 0.029(4) -0.014(3) -0.007(3) -0.017(3)
C13 0.026(3) 0.032(3) 0.024(3) -0.008(3) 0.003(3) -0.015(3)
C14 0.012(3) 0.021(3) 0.015(3) -0.003(2) 0.006(2) -0.004(2)
C15 0.013(3) 0.015(3) 0.025(3) 0.001(2) 0.000(2) -0.001(2)
C16 0.024(3) 0.014(3) 0.030(3) 0.002(2) 0.010(3) -0.003(2)
C17 0.035(4) 0.019(3) 0.027(3) 0.000(2) 0.010(3) -0.004(3)
C18 0.031(3) 0.025(3) 0.018(3) -0.003(2) 0.008(3) -0.005(3)
C19 0.021(3) 0.023(3) 0.015(3) -0.003(2) 0.005(2) -0.005(2)
C20 0.061(5) 0.037(4) 0.028(4) -0.005(3) 0.024(3) -0.026(3)
C21 0.014(3) 0.031(3) 0.031(3) -0.004(3) 0.003(2) -0.008(2)
C22 0.024(3) 0.031(3) 0.015(3) -0.006(2) 0.004(2) -0.011(3)
C23 0.025(3) 0.037(4) 0.023(3) -0.014(3) 0.007(3) -0.017(3)
C24 0.025(3) 0.030(3) 0.026(3) -0.009(3) 0.002(3) -0.015(3)
C25 0.032(4) 0.070(5) 0.037(4) -0.022(4) 0.003(3) -0.033(4)
C26 0.032(4) 0.089(6) 0.043(4) -0.025(4) -0.006(3) -0.031(4)
C12 0.026(3) 0.043(4) 0.023(3) -0.014(3) 0.006(3) -0.023(3)
C28 0.021(3) 0.026(3) 0.021(3) 0.000(2) -0.001(2) -0.006(2)
C27 0.027(3) 0.035(4) 0.017(3) 0.006(3) -0.002(3) -0.006(3)
C29 0.202(16) 0.106(11) 0.137(12) -0.065(10) -0.062(12) 0.021(11)

loop_
_atom_type_symbol
_atom_type_description
_atom_type_scat_dispersion_real
_atom_type_scat_dispersion_imag
_atom_type_scat_source
C C 0.0033 0.0016 'International Tables Vol C Tables 4.2.6.8 and 6.1.1.4'
H H 0.0000 0.0000 'International Tables Vol C Tables 4.2.6.8 and 6.1.1.4'
N N 0.0061 0.0033 'International Tables Vol C Tables 4.2.6.8 and 6.1.1.4'
O O 0.0106 0.0060 'International Tables Vol C Tables 4.2.6.8 and 6.1.1.4'
Co Co 0.3494 0.9721 'International Tables Vol C Tables 4.2.6.8 and 6.1.1.4'

loop_
_geom_angle_atom_site_label_1
_geom_angle_atom_site_label_2
_geom_angle_atom_site_label_3
_geom_angle
_geom_angle_site_symmetry_1
_geom_angle_site_symmetry_3
_geom_angle_publ_flag
N13 Co1 O3 85.07(19) . . ?
N13 Co1 O1 93.55(19) . . ?
O3 Co1 O1 175.61(16) . . ?
N13 Co1 N1 88.4(2) . . ?
O3 Co1 N1 92.16(19) . . ?
O1 Co1 N1 91.97(19) . . ?
N13 Co1 O7 99.33(19) . . ?
O3 Co1 O7 83.07(17) . . ?
O1 Co1 O7 93.05(17) . . ?
N1 Co1 O7 170.50(19) . . ?
N13 Co1 O8 178.58(18) . . ?
O3 Co1 O8 96.27(16) . . ?
O1 Co1 O8 85.08(16) . . ?
N1 Co1 O8 92.01(19) . . ?
O7 Co1 O8 80.41(16) . . ?
N15 Co2 O5 85.60(19) . . ?
N15 Co2 O4 93.67(18) . . ?
O5 Co2 O4 174.74(16) . . ?
N15 Co2 N4 88.3(2) . . ?
O5 Co2 N4 92.71(19) . . ?
O4 Co2 N4 92.48(19) . . ?
N15 Co2 O8 99.51(18) . . ?
O5 Co2 O8 82.93(16) . . ?
O4 Co2 O8 92.05(17) . . ?
N4 Co2 O8 170.66(19) . . ?
N15 Co2 O7 178.28(18) . . ?
O5 Co2 O7 96.00(16) . . ?
O4 Co2 O7 84.68(16) . . ?
N4 Co2 O7 92.19(19) . . ?
O8 Co2 O7 80.10(16) . . ?
N14 Co3 O5 99.83(18) . . ?
N14 Co3 O1 90.03(17) . . ?
O5 Co3 O1 89.97(15) . . ?
N14 Co3 N7 96.4(2) . . ?
O5 Co3 N7 160.5(2) . . ?
O1 Co3 N7 100.69(19) . . ?
N14 Co3 O8 164.14(18) . . ?
O5 Co3 O8 73.43(14) . . ?
O1 Co3 O8 75.83(15) . . ?
N7 Co3 O8 93.29(18) . . ?
N14 Co3 O2 77.45(18) . . ?
O5 Co3 O2 92.02(16) . . ?
O1 Co3 O2 167.48(17) . . ?
N7 Co3 O2 81.10(19) . . ?
O8 Co3 O2 116.56(15) . . ?
N16 Co4 O3 99.75(19) . . ?
N16 Co4 O4 89.79(18) . . ?
O3 Co4 O4 91.46(15) . . ?
N16 Co4 N10 96.3(2) . . ?
O3 Co4 N10 161.7(2) . . ?
O4 Co4 N10 97.4(2) . . ?
N16 Co4 O7 163.61(18) . . ?
O3 Co4 O7 73.44(15) . . ?
O4 Co4 O7 75.73(15) . . ?
N10 Co4 O7 93.2(2) . . ?
N16 Co4 O6 77.76(19) . . ?
O3 Co4 O6 91.10(17) . . ?
O4 Co4 O6 167.54(17) . . ?
N10 Co4 O6 83.7(2) . . ?
O7 Co4 O6 116.66(16) . . ?
N2 N1 Co1 116.2(4) . . ?
N3 N2 N1 177.3(6) . . ?
N5 N4 Co2 117.8(4) . . ?
N6 N5 N4 176.4(6) . . ?
N8 N7 Co3 147.5(5) . . ?
N7 N8 N9 176.3(8) . . ?
N11 N10 Co4 145.5(6) . . ?
N10 N11 N12 176.1(9) . . ?
C8 N13 C12 119.5(5) . . ?
C8 N13 Co1 127.0(4) . . ?
C12 N13 Co1 113.5(4) . . ?
C9 N14 C10 117.5(5) . . ?
C9 N14 Co3 126.7(4) . . ?
C10 N14 Co3 115.8(4) . . ?
C22 N15 C23 118.8(5) . . ?
C22 N15 Co2 127.8(4) . . ?
C23 N15 Co2 113.2(4) . . ?
C21 N16 C25 117.9(5) . . ?
C21 N16 Co4 126.2(4) . . ?
C25 N16 Co4 115.8(4) . . ?
C1 O1 Co1 128.8(3) . . ?
C1 O1 Co3 128.7(3) . . ?
Co1 O1 Co3 102.45(17) . . ?
C11 O2 Co3 106.4(4) . . ?
C13 O3 Co1 108.4(3) . . ?
C13 O3 Co4 122.3(4) . . ?
Co1 O3 Co4 105.66(18) . . ?
C14 O4 Co2 128.0(3) . . ?
C14 O4 Co4 128.9(3) . . ?
Co2 O4 Co4 102.73(17) . . ?
C24 O5 Co2 108.2(3) . . ?
C24 O5 Co3 121.4(3) . . ?
Co2 O5 Co3 105.62(17) . . ?
C26 O6 Co4 107.1(4) . . ?
C27 O7 Co1 119.0(3) . . ?
C27 O7 Co2 118.2(4) . . ?
Co1 O7 Co2 99.86(17) . . ?
C27 O7 Co4 121.0(3) . . ?
Co1 O7 Co4 97.84(16) . . ?
Co2 O7 Co4 96.32(16) . . ?
C28 O8 Co2 118.7(3) . . ?
C28 O8 Co1 118.7(3) . . ?
Co2 O8 Co1 99.62(17) . . ?
C28 O8 Co3 121.0(3) . . ?
Co2 O8 Co3 98.01(16) . . ?
Co1 O8 Co3 96.04(16) . . ?
C29 O9 H9 109.5 . . ?
O1 C1 C6 122.5(5) . . ?
O1 C1 C2 120.8(5) . . ?
C6 C1 C2 116.7(5) . . ?
C3 C2 C1 120.4(5) . . ?
C3 C2 C8 116.2(5) . . ?
C1 C2 C8 123.3(5) . . ?
C4 C3 C2 123.1(6) . . ?
C4 C3 H3 118.5 . . ?
C2 C3 H3 118.5 . . ?
C3 C4 C5 116.8(5) . . ?
C3 C4 C7 122.2(6) . . ?
C5 C4 C7 121.0(6) . . ?
C4 C5 C6 122.8(6) . . ?
C4 C5 H5 118.6 . . ?
C6 C5 H5 118.6 . . ?
C5 C6 C1 120.3(5) . . ?
C5 C6 C9 114.5(5) . . ?
C1 C6 C9 125.2(5) . . ?
C4 C7 H7A 109.5 . . ?
C4 C7 H7B 109.5 . . ?
H7A C7 H7B 109.5 . . ?
C4 C7 H7C 109.5 . . ?
H7A C7 H7C 109.5 . . ?
H7B C7 H7C 109.5 . . ?
N13 C8 C2 126.3(5) . . ?
N13 C8 H8 116.8 . . ?
C2 C8 H8 116.8 . . ?
N14 C9 C6 126.7(5) . . ?
N14 C9 H9A 116.6 . . ?
C6 C9 H9A 116.6 . . ?
N14 C10 C11 108.7(6) . . ?
N14 C10 H10A 109.9 . . ?
C11 C10 H10A 109.9 . . ?
N14 C10 H10B 109.9 . . ?
C11 C10 H10B 109.9 . . ?
H10A C10 H10B 108.3 . . ?
O2 C11 C10 106.8(5) . . ?
O2 C11 H11A 110.4 . . ?
C10 C11 H11A 110.4 . . ?
O2 C11 H11B 110.4 . . ?
C10 C11 H11B 110.4 . . ?
H11A C11 H11B 108.6 . . ?
O3 C13 C12 107.1(5) . . ?
O3 C13 H13A 110.3 . . ?
C12 C13 H13A 110.3 . . ?
O3 C13 H13B 110.3 . . ?
C12 C13 H13B 110.3 . . ?
H13A C13 H13B 108.6 . . ?
O4 C14 C15 121.3(5) . . ?
O4 C14 C19 121.3(5) . . ?
C15 C14 C19 117.4(5) . . ?
C16 C15 C14 119.4(5) . . ?
C16 C15 C21 114.7(5) . . ?
C14 C15 C21 125.9(5) . . ?
C15 C16 C17 123.3(6) . . ?
C15 C16 H16 118.3 . . ?
C17 C16 H16 118.3 . . ?
C18 C17 C16 116.5(5) . . ?
C18 C17 C20 121.7(6) . . ?
C16 C17 C20 121.8(6) . . ?
C17 C18 C19 123.2(6) . . ?
C17 C18 H18 118.4 . . ?
C19 C18 H18 118.4 . . ?
C18 C19 C14 120.1(5) . . ?
C18 C19 C22 116.2(5) . . ?
C14 C19 C22 123.5(5) . . ?
C17 C20 H20A 109.5 . . ?
C17 C20 H20B 109.5 . . ?
H20A C20 H20B 109.5 . . ?
C17 C20 H20C 109.5 . . ?
H20A C20 H20C 109.5 . . ?
H20B C20 H20C 109.5 . . ?
N16 C21 C15 127.3(6) . . ?
N16 C21 H21 116.4 . . ?
C15 C21 H21 116.3 . . ?
N15 C22 C19 125.7(5) . . ?
N15 C22 H22 117.2 . . ?
C19 C22 H22 117.2 . . ?
N15 C23 C24 106.2(5) . . ?
N15 C23 H23A 110.5 . . ?
C24 C23 H23A 110.5 . . ?
N15 C23 H23B 110.5 . . ?
C24 C23 H23B 110.5 . . ?
H23A C23 H23B 108.7 . . ?
O5 C24 C23 108.0(5) . . ?
O5 C24 H24A 110.1 . . ?
C23 C24 H24A 110.1 . . ?
O5 C24 H24B 110.1 . . ?
C23 C24 H24B 110.1 . . ?
H24A C24 H24B 108.4 . . ?
N16 C25 C26 108.0(6) . . ?
N16 C25 H25A 110.1 . . ?
C26 C25 H25A 110.1 . . ?
N16 C25 H25B 110.1 . . ?
C26 C25 H25B 110.1 . . ?
H25A C25 H25B 108.4 . . ?
O6 C26 C25 107.0(6) . . ?
O6 C26 H26A 110.3 . . ?
C25 C26 H26A 110.3 . . ?
O6 C26 H26B 110.3 . . ?
C25 C26 H26B 110.3 . . ?
H26A C26 H26B 108.6 . . ?
N13 C12 C13 106.9(5) . . ?
N13 C12 H27A 110.3 . . ?
C13 C12 H27A 110.3 . . ?
N13 C12 H27B 110.3 . . ?
C13 C12 H27B 110.3 . . ?
H27A C12 H27B 108.6 . . ?
O8 C28 H28A 109.5 . . ?
O8 C28 H28B 109.5 . . ?
H28A C28 H28B 109.5 . . ?
O8 C28 H28C 109.5 . . ?
H28A C28 H28C 109.5 . . ?
H28B C28 H28C 109.5 . . ?
O7 C27 H27C 109.5 . . ?
O7 C27 H27D 109.5 . . ?
H27C C27 H27D 109.5 . . ?
O7 C27 H27E 109.5 . . ?
H27C C27 H27E 109.5 . . ?
H27D C27 H27E 109.5 . . ?
O9 C29 H29A 109.5 . . ?
O9 C29 H29B 109.5 . . ?
H29A C29 H29B 109.5 . . ?
O9 C29 H29C 109.5 . . ?
H29A C29 H29C 109.5 . . ?
H29B C29 H29C 109.5 . . ?

loop_
_geom_bond_atom_site_label_1
_geom_bond_atom_site_label_2
_geom_bond_distance
_geom_bond_site_symmetry_2
_geom_bond_publ_flag
Co1 N13 1.868(4) . ?
Co1 O3 1.891(4) . ?
Co1 O1 1.917(4) . ?
Co1 N1 1.937(5) . ?
Co1 O7 1.946(4) . ?
Co1 O8 1.957(4) . ?
Co2 N15 1.865(4) . ?
Co2 O5 1.891(4) . ?
Co2 O4 1.927(4) . ?
Co2 N4 1.933(5) . ?
Co2 O8 1.956(4) . ?
Co2 O7 1.960(4) . ?
Co3 N14 2.033(5) . ?
Co3 O5 2.054(4) . ?
Co3 O1 2.055(4) . ?
Co3 N7 2.068(6) . ?
Co3 O8 2.203(4) . ?
Co3 O2 2.248(4) . ?
Co4 N16 2.038(5) . ?
Co4 O3 2.043(4) . ?
Co4 O4 2.052(4) . ?
Co4 N10 2.059(6) . ?
Co4 O7 2.208(4) . ?
Co4 O6 2.224(4) . ?
N1 N2 1.205(7) . ?
N2 N3 1.156(7) . ?
N4 N5 1.201(7) . ?
N5 N6 1.159(7) . ?
N7 N8 1.143(8) . ?
N8 N9 1.194(9) . ?
N10 N11 1.121(9) . ?
N11 N12 1.155(10) . ?
N13 C8 1.282(7) . ?
N13 C12 1.476(7) . ?
N14 C9 1.282(8) . ?
N14 C10 1.468(8) . ?
N15 C22 1.283(7) . ?
N15 C23 1.497(7) . ?
N16 C21 1.276(8) . ?
N16 C25 1.474(8) . ?
O1 C1 1.334(6) . ?
O2 C11 1.425(8) . ?
O3 C13 1.422(7) . ?
O4 C14 1.343(6) . ?
O5 C24 1.419(7) . ?
O6 C26 1.441(8) . ?
O7 C27 1.437(7) . ?
O8 C28 1.433(7) . ?
O9 C29 1.462(12) . ?
O9 H9 0.8400 . ?
C1 C6 1.415(8) . ?
C1 C2 1.424(8) . ?
C2 C3 1.406(8) . ?
C2 C8 1.440(8) . ?
C3 C4 1.368(9) . ?
C3 H3 0.9500 . ?
C4 C5 1.393(9) . ?
C4 C7 1.520(8) . ?
C5 C6 1.404(8) . ?
C5 H5 0.9500 . ?
C6 C9 1.471(8) . ?
C7 H7A 0.9800 . ?
C7 H7B 0.9800 . ?
C7 H7C 0.9800 . ?
C8 H8 0.9500 . ?
C9 H9A 0.9500 . ?
C10 C11 1.505(10) . ?
C10 H10A 0.9900 . ?
C10 H10B 0.9900 . ?
C11 H11A 0.9900 . ?
C11 H11B 0.9900 . ?
C13 C12 1.521(8) . ?
C13 H13A 0.9900 . ?
C13 H13B 0.9900 . ?
C14 C15 1.422(8) . ?
C14 C19 1.422(8) . ?
C15 C16 1.390(8) . ?
C15 C21 1.452(8) . ?
C16 C17 1.394(9) . ?
C16 H16 0.9500 . ?
C17 C18 1.378(9) . ?
C17 C20 1.516(8) . ?
C18 C19 1.386(8) . ?
C18 H18 0.9500 . ?
C19 C22 1.445(8) . ?
C20 H20A 0.9800 . ?
C20 H20B 0.9800 . ?
C20 H20C 0.9800 . ?
C21 H21 0.9500 . ?
C22 H22 0.9500 . ?
C23 C24 1.522(8) . ?
C23 H23A 0.9900 . ?
C23 H23B 0.9900 . ?
C24 H24A 0.9900 . ?
C24 H24B 0.9900 . ?
C25 C26 1.504(11) . ?
C25 H25A 0.9900 . ?
C25 H25B 0.9900 . ?
C26 H26A 0.9900 . ?
C26 H26B 0.9900 . ?
C12 H27A 0.9900 . ?
C12 H27B 0.9900 . ?
C28 H28A 0.9800 . ?
C28 H28B 0.9800 . ?
C28 H28C 0.9800 . ?
C27 H27C 0.9800 . ?
C27 H27D 0.9800 . ?
C27 H27E 0.9800 . ?
C29 H29A 0.9800 . ?
C29 H29B 0.9800 . ?
C29 H29C 0.9800 . ?
